data_7240251
loop_
_publ_author_name
'Palanimuthu, Arunan'
'Chen, Chinpiao'
'Lee, Gene-Hsian'

_publ_section_title
;
 Synthesis of highly substituted tetrahydroquinolines using ethyl
 cyanoacetate via aza-Michael--Michael addition
;
_journal_issue 23
_journal_name_full 'RSC Advances'
_journal_page_first 13591
_journal_page_last 13600
_journal_paper_doi 10.1039/D0RA01264E
_journal_volume 10
_journal_year 2020
_chemical_formula_sum 'C25 H27 N3 O6'
_chemical_formula_weight 465.49
_space_group_crystal_system monoclinic
_space_group_IT_number 14
_space_group_name_Hall '-P 2ybc'
_space_group_name_H-M_alt 'P 1 21/c 1'
_atom_sites_solution_hydrogens mixed
_audit_creation_method SHELXL-2014/7
_audit_update_record
;
2018-04-03 deposited with the CCDC.	2020-03-27 downloaded from the CCDC.
;
_cell_angle_alpha 90
_cell_angle_beta 98.5727(10)
_cell_angle_gamma 90
_cell_formula_units_Z 4
_cell_length_a 11.8148(3)
_cell_length_b 9.6634(2)
_cell_length_c 20.8234(5)
_cell_measurement_reflns_used 7578
_cell_measurement_temperature 200(2)
_cell_measurement_theta_max 70.03
_cell_measurement_theta_min 3.78
_cell_volume 2350.87(10)
_computing_cell_refinement 'Bruker SAINT'
_computing_data_collection 'Bruker APEX3'
_computing_data_reduction 'Bruker SAINT'
_computing_molecular_graphics 'Bruker SHELXTL'
_computing_publication_material 'Bruker SHELXTL'
_computing_structure_refinement 'SHELXL-2014/7 (Sheldrick, 2014)'
_computing_structure_solution 'SHELXS-97 (Sheldrick 2008)'
_diffrn_ambient_temperature 200(2)
_diffrn_measured_fraction_theta_full 0.988
_diffrn_measured_fraction_theta_max 0.985
_diffrn_measurement_device_type 'Bruker D8 VENTURE'
_diffrn_measurement_method '\f and \w scans'
_diffrn_radiation_type CuK\a
_diffrn_radiation_wavelength 1.54178
_diffrn_reflns_av_R_equivalents 0.0208
_diffrn_reflns_av_unetI/netI 0.0247
_diffrn_reflns_Laue_measured_fraction_full 0.988
_diffrn_reflns_Laue_measured_fraction_max 0.985
_diffrn_reflns_limit_h_max 14
_diffrn_reflns_limit_h_min -14
_diffrn_reflns_limit_k_max 11
_diffrn_reflns_limit_k_min -9
_diffrn_reflns_limit_l_max 25
_diffrn_reflns_limit_l_min -24
_diffrn_reflns_number 11420
_diffrn_reflns_point_group_measured_fraction_full 0.988
_diffrn_reflns_point_group_measured_fraction_max 0.985
_diffrn_reflns_theta_full 67.679
_diffrn_reflns_theta_max 69.990
_diffrn_reflns_theta_min 4.294
_exptl_absorpt_coefficient_mu 0.784
_exptl_absorpt_correction_T_max 0.7533
_exptl_absorpt_correction_T_min 0.6024
_exptl_absorpt_correction_type multi-scan
_exptl_absorpt_process_details 'SADABS (Bruker, 2016)'
_exptl_crystal_colour yellow
_exptl_crystal_density_diffrn 1.315
_exptl_crystal_description needle
_exptl_crystal_F_000 984
_exptl_crystal_size_max 0.159
_exptl_crystal_size_mid 0.045
_exptl_crystal_size_min 0.042
_refine_diff_density_max 0.248
_refine_diff_density_min -0.174
_refine_diff_density_rms 0.036
_refine_ls_extinction_method none
_refine_ls_goodness_of_fit_ref 1.037
_refine_ls_hydrogen_treatment mixed
_refine_ls_matrix_type full
_refine_ls_number_parameters 323
_refine_ls_number_reflns 4394
_refine_ls_number_restraints 16
_refine_ls_restrained_S_all 1.041
_refine_ls_R_factor_all 0.0481
_refine_ls_R_factor_gt 0.0392
_refine_ls_shift/su_max 0.000
_refine_ls_shift/su_mean 0.000
_refine_ls_structure_factor_coef Fsqd
_refine_ls_weighting_details 'w=1/[\s^2^(Fo^2^)+(0.0421P)^2^+0.8741P] where P=(Fo^2^+2Fc^2^)/3'
_refine_ls_weighting_scheme calc
_refine_ls_wR_factor_gt 0.0947
_refine_ls_wR_factor_ref 0.1040
_reflns_Friedel_coverage 0.000
_reflns_number_gt 3715
_reflns_number_total 4394
_reflns_threshold_expression 'I > 2\s(I)'
_cod_data_source_file d0ra01264e3.cif
_cod_data_source_block ic18499
_cod_depositor_comments 'Adding full bibliography for 7240251--7240252.cif.'
_cod_original_sg_symbol_H-M 'P 21/c'
_cod_database_code 7240251
_shelx_shelxl_version_number 2014/7
_shelx_space_group_comment
; 
The symmetry employed for this shelxl refinement is uniquely defined 
by the following loop, which should always be used as a source of 
symmetry information in preference to the above space-group names. 
They are only intended as comments. 
;
_shelx_estimated_absorpt_t_min 0.885
_shelx_estimated_absorpt_t_max 0.968

loop_
_space_group_symop_operation_xyz
'x, y, z'
'-x, y+1/2, -z+1/2'
'-x, -y, -z'
'x, -y-1/2, z-1/2'

loop_
_atom_site_label
_atom_site_type_symbol
_atom_site_fract_x
_atom_site_fract_y
_atom_site_fract_z
_atom_site_U_iso_or_equiv
_atom_site_adp_type
_atom_site_occupancy
_atom_site_site_symmetry_order
_atom_site_calc_flag
_atom_site_refinement_flags_posn
_atom_site_refinement_flags_adp
_atom_site_refinement_flags_occupancy
_atom_site_disorder_assembly
_atom_site_disorder_group
O1 O 0.90794(11) 0.32296(16) 0.18259(8) 0.0605(4) Uani 1 1 d . . . . .
O2 O 1.01279(10) 0.47810(15) 0.23607(7) 0.0548(3) Uani 1 1 d . . . . .
O3 O 0.38437(11) 1.29265(13) 0.13625(5) 0.0447(3) Uani 1 1 d . . . . .
O4 O 0.28129(8) 1.25132(11) 0.03742(5) 0.0327(2) Uani 1 1 d . . . . .
O5 O 0.65644(10) 1.05387(14) 0.19150(6) 0.0455(3) Uani 1 1 d . . . . .
O6 O 0.69557(9) 0.95053(14) 0.10131(6) 0.0429(3) Uani 1 1 d D . . . .
N1 N 0.42102(10) 0.71878(16) 0.19791(7) 0.0375(3) Uani 1 1 d . . . . .
H1 H 0.4161(16) 0.659(2) 0.2286(10) 0.046(5) Uiso 1 1 d . . . . .
N2 N 0.49303(12) 0.73913(16) 0.03439(6) 0.0401(3) Uani 1 1 d . . . . .
N3 N 0.92035(11) 0.43497(16) 0.20979(7) 0.0405(3) Uani 1 1 d . . . . .
C1 C 0.31733(12) 0.78203(17) 0.17476(6) 0.0307(3) Uani 1 1 d . . . . .
C2 C 0.21536(13) 0.71256(18) 0.18087(7) 0.0363(3) Uani 1 1 d . . . . .
H2A H 0.2183 0.6267 0.2033 0.044 Uiso 1 1 calc R U . . .
C3 C 0.11119(13) 0.7671(2) 0.15483(8) 0.0426(4) Uani 1 1 d . . . . .
H3 H 0.0427 0.7194 0.1596 0.051 Uiso 1 1 calc R U . . .
C4 C 0.10607(13) 0.8911(2) 0.12182(10) 0.0506(5) Uani 1 1 d . . . . .
H4 H 0.0342 0.9281 0.1030 0.061 Uiso 1 1 calc R U . . .
C5 C 0.20599(13) 0.9613(2) 0.11620(8) 0.0417(4) Uani 1 1 d . . . . .
H5 H 0.2017 1.0471 0.0937 0.050 Uiso 1 1 calc R U . . .
C6 C 0.31271(11) 0.90951(17) 0.14265(6) 0.0293(3) Uani 1 1 d . . . . .
C7 C 0.42195(11) 0.98875(16) 0.13865(6) 0.0274(3) Uani 1 1 d . . . . .
H7 H 0.4372 1.0485 0.1782 0.033 Uiso 1 1 calc R U . . .
C8 C 0.52395(11) 0.88657(16) 0.14097(6) 0.0264(3) Uani 1 1 d . . . . .
C9 C 0.52886(11) 0.79187(16) 0.20228(6) 0.0301(3) Uani 1 1 d . . . . .
H9 H 0.5384 0.8516 0.2420 0.036 Uiso 1 1 calc R U . . .
C10 C 0.62927(12) 0.69160(17) 0.20704(6) 0.0303(3) Uani 1 1 d . . . . .
C11 C 0.61775(12) 0.55968(18) 0.18050(7) 0.0354(3) Uani 1 1 d . . . . .
H11 H 0.5446 0.5279 0.1609 0.042 Uiso 1 1 calc R U . . .
C12 C 0.71258(13) 0.47376(18) 0.18237(8) 0.0371(3) Uani 1 1 d . . . . .
H12 H 0.7049 0.3830 0.1647 0.045 Uiso 1 1 calc R U . . .
C13 C 0.81837(12) 0.52300(17) 0.21047(7) 0.0332(3) Uani 1 1 d . . . . .
C14 C 0.83244(12) 0.65188(17) 0.23852(7) 0.0347(3) Uani 1 1 d . . . . .
H14 H 0.9057 0.6827 0.2584 0.042 Uiso 1 1 calc R U . . .
C15 C 0.73693(12) 0.73549(17) 0.23696(7) 0.0337(3) Uani 1 1 d . . . . .
H15 H 0.7448 0.8244 0.2566 0.040 Uiso 1 1 calc R U . . .
C16 C 0.41578(12) 1.08420(16) 0.07925(7) 0.0307(3) Uani 1 1 d . . . . .
H16A H 0.4943 1.1010 0.0698 0.037 Uiso 1 1 calc R U . . .
H16B H 0.3724 1.0369 0.0411 0.037 Uiso 1 1 calc R U . . .
C17 C 0.35952(12) 1.22181(16) 0.08875(7) 0.0313(3) Uani 1 1 d . . . . .
C18 C 0.21806(13) 1.38411(18) 0.03196(8) 0.0397(4) Uani 1 1 d . . . . .
C19 C 0.15078(19) 1.3728(2) -0.03583(10) 0.0646(6) Uani 1 1 d . . . . .
H19A H 0.2035 1.3551 -0.0671 0.097 Uiso 1 1 calc R U . . .
H19B H 0.1096 1.4596 -0.0471 0.097 Uiso 1 1 calc R U . . .
H19C H 0.0958 1.2966 -0.0372 0.097 Uiso 1 1 calc R U . . .
C20 C 0.30052(18) 1.5043(2) 0.03628(11) 0.0581(5) Uani 1 1 d . . . . .
H20A H 0.3418 1.5110 0.0806 0.087 Uiso 1 1 calc R U . . .
H20B H 0.2580 1.5901 0.0251 0.087 Uiso 1 1 calc R U . . .
H20C H 0.3553 1.4897 0.0059 0.087 Uiso 1 1 calc R U . . .
C21 C 0.13996(17) 1.3883(2) 0.08370(11) 0.0589(5) Uani 1 1 d . . . . .
H21A H 0.0902 1.3067 0.0794 0.088 Uiso 1 1 calc R U . . .
H21B H 0.0929 1.4722 0.0782 0.088 Uiso 1 1 calc R U . . .
H21C H 0.1864 1.3889 0.1268 0.088 Uiso 1 1 calc R U . . .
C22 C 0.50928(11) 0.80186(16) 0.08122(7) 0.0281(3) Uani 1 1 d . . . . .
C23 C 0.63367(11) 0.97307(16) 0.14773(7) 0.0307(3) Uani 1 1 d . . . . .
C24 C 0.8045(5) 1.0212(7) 0.0979(3) 0.0562(13) Uani 0.577(4) 1 d D U P A 1
H24A H 0.8541 0.9621 0.0750 0.067 Uiso 0.577(4) 1 calc R U P A 1
H24B H 0.8448 1.0396 0.1422 0.067 Uiso 0.577(4) 1 calc R U P A 1
C25 C 0.7800(3) 1.1555(5) 0.06182(18) 0.0572(8) Uani 0.577(4) 1 d D U P A 1
H25A H 0.8514 1.2074 0.0624 0.086 Uiso 0.577(4) 1 calc R U P A 1
H25B H 0.7261 1.2104 0.0828 0.086 Uiso 0.577(4) 1 calc R U P A 1
H25C H 0.7465 1.1362 0.0168 0.086 Uiso 0.577(4) 1 calc R U P A 1
C24' C 0.7978(8) 1.0401(11) 0.1150(4) 0.0562(13) Uani 0.423(4) 1 d D . P A 2
H24C H 0.8618 0.9885 0.1403 0.067 Uiso 0.423(4) 1 calc R U P A 2
H24D H 0.7807 1.1219 0.1405 0.067 Uiso 0.423(4) 1 calc R U P A 2
C25' C 0.8292(5) 1.0842(7) 0.0515(2) 0.0572(8) Uani 0.423(4) 1 d D . P A 2
H25D H 0.9020 1.1346 0.0588 0.086 Uiso 0.423(4) 1 calc R U P A 2
H25E H 0.7692 1.1447 0.0292 0.086 Uiso 0.423(4) 1 calc R U P A 2
H25F H 0.8370 1.0025 0.0246 0.086 Uiso 0.423(4) 1 calc R U P A 2

loop_
_atom_site_aniso_label
_atom_site_aniso_U_11
_atom_site_aniso_U_22
_atom_site_aniso_U_33
_atom_site_aniso_U_23
_atom_site_aniso_U_13
_atom_site_aniso_U_12
O1 0.0497(7) 0.0519(9) 0.0777(9) -0.0163(7) 0.0030(6) 0.0169(6)
O2 0.0293(6) 0.0566(9) 0.0771(9) 0.0027(7) 0.0027(5) 0.0067(5)
O3 0.0557(7) 0.0398(7) 0.0352(6) -0.0051(5) -0.0049(5) 0.0061(5)
O4 0.0316(5) 0.0313(6) 0.0333(5) 0.0020(4) -0.0010(4) 0.0050(4)
O5 0.0368(6) 0.0464(8) 0.0515(7) -0.0159(6) 0.0005(5) -0.0046(5)
O6 0.0274(5) 0.0544(8) 0.0493(6) -0.0016(6) 0.0132(4) -0.0028(5)
N1 0.0291(6) 0.0446(9) 0.0400(7) 0.0180(6) 0.0091(5) 0.0041(6)
N2 0.0474(7) 0.0412(8) 0.0328(7) -0.0043(6) 0.0100(5) -0.0066(6)
N3 0.0360(7) 0.0424(9) 0.0435(7) 0.0050(6) 0.0078(6) 0.0085(6)
C1 0.0277(7) 0.0399(9) 0.0255(6) -0.0003(6) 0.0068(5) 0.0019(6)
C2 0.0337(7) 0.0422(10) 0.0341(7) 0.0031(6) 0.0081(6) -0.0030(6)
C3 0.0273(7) 0.0540(11) 0.0467(9) 0.0004(8) 0.0060(6) -0.0058(7)
C4 0.0247(7) 0.0609(13) 0.0644(11) 0.0095(9) 0.0004(7) 0.0035(7)
C5 0.0295(7) 0.0433(10) 0.0514(9) 0.0089(8) 0.0029(6) 0.0039(7)
C6 0.0262(6) 0.0359(9) 0.0260(6) -0.0009(6) 0.0045(5) 0.0036(6)
C7 0.0260(6) 0.0318(8) 0.0243(6) 0.0001(5) 0.0037(5) 0.0041(6)
C8 0.0245(6) 0.0305(8) 0.0243(6) 0.0000(5) 0.0036(5) 0.0017(5)
C9 0.0276(6) 0.0376(9) 0.0250(6) 0.0037(6) 0.0039(5) 0.0045(6)
C10 0.0292(7) 0.0364(9) 0.0253(6) 0.0067(6) 0.0043(5) 0.0043(6)
C11 0.0295(7) 0.0383(9) 0.0371(7) 0.0034(7) 0.0012(6) 0.0000(6)
C12 0.0371(8) 0.0331(9) 0.0403(8) 0.0001(6) 0.0031(6) 0.0023(7)
C13 0.0301(7) 0.0366(9) 0.0334(7) 0.0064(6) 0.0063(5) 0.0066(6)
C14 0.0286(7) 0.0399(9) 0.0341(7) 0.0039(6) -0.0002(5) 0.0021(6)
C15 0.0337(7) 0.0347(9) 0.0309(7) 0.0002(6) -0.0008(5) 0.0030(6)
C16 0.0305(7) 0.0345(8) 0.0271(6) 0.0021(6) 0.0047(5) 0.0047(6)
C17 0.0311(7) 0.0337(9) 0.0287(7) 0.0035(6) 0.0036(5) 0.0011(6)
C18 0.0362(8) 0.0329(9) 0.0479(9) 0.0039(7) -0.0007(7) 0.0091(7)
C19 0.0645(12) 0.0597(14) 0.0605(12) 0.0069(10) -0.0205(10) 0.0217(10)
C20 0.0598(11) 0.0350(11) 0.0769(13) 0.0125(9) 0.0016(10) 0.0009(9)
C21 0.0480(10) 0.0563(13) 0.0750(13) 0.0017(10) 0.0177(9) 0.0168(9)
C22 0.0272(6) 0.0295(8) 0.0286(7) 0.0037(6) 0.0070(5) 0.0005(5)
C23 0.0252(6) 0.0319(8) 0.0341(7) 0.0023(6) 0.0012(5) 0.0042(6)
C24 0.0277(11) 0.081(3) 0.066(4) -0.011(2) 0.0262(17) -0.0102(15)
C25 0.057(2) 0.063(3) 0.0510(15) 0.0001(16) 0.0079(14) -0.0251(15)
C24' 0.0277(11) 0.081(3) 0.066(4) -0.011(2) 0.0262(17) -0.0102(15)
C25' 0.057(2) 0.063(3) 0.0510(15) 0.0001(16) 0.0079(14) -0.0251(15)

loop_
_atom_type_symbol
_atom_type_description
_atom_type_scat_dispersion_real
_atom_type_scat_dispersion_imag
_atom_type_scat_source
C C 0.0181 0.0091 'International Tables Vol C Tables 4.2.6.8 and 6.1.1.4'
H H 0.0000 0.0000 'International Tables Vol C Tables 4.2.6.8 and 6.1.1.4'
N N 0.0311 0.0180 'International Tables Vol C Tables 4.2.6.8 and 6.1.1.4'
O O 0.0492 0.0322 'International Tables Vol C Tables 4.2.6.8 and 6.1.1.4'

loop_
_geom_angle_atom_site_label_1
_geom_angle_atom_site_label_2
_geom_angle_atom_site_label_3
_geom_angle
_geom_angle_site_symmetry_1
_geom_angle_site_symmetry_3
_geom_angle_publ_flag
C17 O4 C18 121.84(12) . . ?
C23 O6 C24 123.1(3) . . ?
C23 O6 C24' 106.8(3) . . ?
C1 N1 C9 121.96(13) . . ?
O2 N3 O1 123.29(14) . . ?
O2 N3 C13 118.44(15) . . ?
O1 N3 C13 118.27(14) . . ?
N1 C1 C6 121.52(13) . . ?
N1 C1 C2 118.90(14) . . ?
C6 C1 C2 119.50(13) . . ?
C3 C2 C1 120.79(16) . . ?
C2 C3 C4 120.05(15) . . ?
C3 C4 C5 119.64(15) . . ?
C4 C5 C6 121.67(16) . . ?
C5 C6 C1 118.32(14) . . ?
C5 C6 C7 121.73(14) . . ?
C1 C6 C7 119.93(12) . . ?
C6 C7 C16 114.18(11) . . ?
C6 C7 C8 109.92(12) . . ?
C16 C7 C8 110.50(11) . . ?
C22 C8 C23 111.79(11) . . ?
C22 C8 C7 109.44(11) . . ?
C23 C8 C7 107.34(12) . . ?
C22 C8 C9 110.39(12) . . ?
C23 C8 C9 108.44(11) . . ?
C7 C8 C9 109.35(10) . . ?
N1 C9 C10 111.30(13) . . ?
N1 C9 C8 107.99(11) . . ?
C10 C9 C8 111.02(11) . . ?
C11 C10 C15 119.04(14) . . ?
C11 C10 C9 121.94(13) . . ?
C15 C10 C9 118.98(14) . . ?
C10 C11 C12 120.43(14) . . ?
C13 C12 C11 118.69(15) . . ?
C14 C13 C12 122.39(14) . . ?
C14 C13 N3 118.60(13) . . ?
C12 C13 N3 119.01(15) . . ?
C13 C14 C15 118.18(14) . . ?
C14 C15 C10 121.22(15) . . ?
C17 C16 C7 113.06(11) . . ?
O3 C17 O4 126.27(15) . . ?
O3 C17 C16 123.35(13) . . ?
O4 C17 C16 110.38(12) . . ?
O4 C18 C20 110.38(13) . . ?
O4 C18 C19 101.39(14) . . ?
C20 C18 C19 110.77(17) . . ?
O4 C18 C21 108.76(14) . . ?
C20 C18 C21 113.05(17) . . ?
C19 C18 C21 111.85(16) . . ?
N2 C22 C8 176.82(15) . . ?
O5 C23 O6 125.46(14) . . ?
O5 C23 C8 121.07(13) . . ?
O6 C23 C8 113.46(12) . . ?
O6 C24 C25 108.7(5) . . ?
O6 C24' C25' 107.5(6) . . ?

loop_
_geom_bond_atom_site_label_1
_geom_bond_atom_site_label_2
_geom_bond_distance
_geom_bond_site_symmetry_2
_geom_bond_publ_flag
O1 N3 1.220(2) . ?
O2 N3 1.2197(19) . ?
O3 C17 1.2028(19) . ?
O4 C17 1.3355(17) . ?
O4 C18 1.4807(19) . ?
O5 C23 1.1998(19) . ?
O6 C23 1.3144(18) . ?
O6 C24 1.468(6) . ?
O6 C24' 1.478(8) . ?
N1 C1 1.3894(19) . ?
N1 C9 1.4477(19) . ?
N2 C22 1.140(2) . ?
N3 C13 1.4767(19) . ?
C1 C6 1.399(2) . ?
C1 C2 1.401(2) . ?
C2 C3 1.374(2) . ?
C3 C4 1.378(3) . ?
C4 C5 1.382(2) . ?
C5 C6 1.392(2) . ?
C6 C7 1.5136(19) . ?
C7 C16 1.5360(19) . ?
C7 C8 1.5532(18) . ?
C8 C22 1.4779(19) . ?
C8 C23 1.5313(19) . ?
C8 C9 1.5648(19) . ?
C9 C10 1.5235(19) . ?
C10 C11 1.388(2) . ?
C10 C15 1.396(2) . ?
C11 C12 1.390(2) . ?
C12 C13 1.383(2) . ?
C13 C14 1.375(2) . ?
C14 C15 1.384(2) . ?
C16 C17 1.513(2) . ?
C18 C20 1.510(3) . ?
C18 C19 1.517(2) . ?
C18 C21 1.520(3) . ?
C24 C25 1.506(7) . ?
C24' C25' 1.488(7) . ?
